data_7700945
loop_
_publ_author_name
'Bikas, Rahman'
'Shahmoradi, Elaheh'
'Reinoso, Santiago'
'Emami, Marzieh'
'Lezama, Luis'
'Sanchiz, Joaqu\'in'
'Noshiranzadeh, Nader'

_publ_section_title
;
 The effect of the orientation of the Jahn-Teller distortion on the
 magnetic interactions of trinuclear mixed-valence Mn(ii)/Mn(iii)
 complexes.
;
_journal_issue 36
_journal_name_full 'Dalton transactions (Cambridge, England : 2003)'
_journal_page_first 13799
_journal_page_last 13812
_journal_paper_doi 10.1039/c9dt01652j
_journal_volume 48
_journal_year 2019
_chemical_formula_moiety 'C44 H54 Mn3 N12 O10, C H4 O'
_chemical_formula_sum 'C45 H58 Mn3 N12 O11'
_chemical_formula_weight 1107.85
_space_group_IT_number 14
_space_group_name_Hall '-P 2yn'
_space_group_name_H-M_alt 'P 1 21/n 1'
_symmetry_cell_setting monoclinic
_symmetry_space_group_name_Hall '-P 2yn'
_symmetry_space_group_name_H-M 'P 1 21/n 1'
_atom_sites_solution_hydrogens geom
_atom_sites_solution_primary direct
_atom_sites_solution_secondary difmap
_audit_creation_method SHELXL-97
_audit_update_record
;
2019-04-05 deposited with the CCDC.    2019-08-27 downloaded from the CCDC.
;
_cell_angle_alpha 90.00
_cell_angle_beta 93.0647(18)
_cell_angle_gamma 90.00
_cell_formula_units_Z 4
_cell_length_a 13.1976(3)
_cell_length_b 27.4846(6)
_cell_length_c 13.6058(3)
_cell_measurement_reflns_used 13380
_cell_measurement_temperature 293(2)
_cell_measurement_theta_max 26.8100
_cell_measurement_theta_min 3.0400
_cell_volume 4928.18(19)
_computing_cell_refinement 'CrysAlisPro 1.171.38.43f (Rigaku OD, 2015)'
_computing_data_collection 'CrysAlisPro 1.171.38.43f (Rigaku OD, 2015)'
_computing_data_reduction 'CrysAlisPro 1.171.38.43f (Rigaku OD, 2015)'
_computing_molecular_graphics 'Ortep-3 for Windows (Farrugia, 1997)'
_computing_publication_material 'WinGX publication routines (Farrugia, 1999) and PLATON (Spek, 2003)'
_computing_structure_refinement 'SHELXL-97 (Sheldrick, 1997)'
_computing_structure_solution 'OLEX2 (Dolomanov, 2009)'
_diffrn_ambient_temperature 293(2)
_diffrn_detector_area_resol_mean 16.2439
_diffrn_measured_fraction_theta_full 0.998
_diffrn_measured_fraction_theta_max 0.998
_diffrn_measurement_device 'four-circle diffractometer'
_diffrn_measurement_device_type 'SuperNova, Single source at offset, Eos'
_diffrn_measurement_method '\w scans'
_diffrn_radiation_monochromator mirror
_diffrn_radiation_source 'micro-focus sealed X-ray tube'
_diffrn_radiation_type MoK\a
_diffrn_radiation_wavelength 0.71073
_diffrn_reflns_av_R_equivalents 0.0387
_diffrn_reflns_av_sigmaI/netI 0.0356
_diffrn_reflns_limit_h_max 15
_diffrn_reflns_limit_h_min -12
_diffrn_reflns_limit_k_max 32
_diffrn_reflns_limit_k_min -32
_diffrn_reflns_limit_l_max 16
_diffrn_reflns_limit_l_min -16
_diffrn_reflns_number 38440
_diffrn_reflns_theta_full 25.25
_diffrn_reflns_theta_max 25.25
_diffrn_reflns_theta_min 2.66
_exptl_absorpt_coefficient_mu 0.828
_exptl_absorpt_correction_T_max 1.00000
_exptl_absorpt_correction_T_min 0.77407
_exptl_absorpt_correction_type multi-scan
_exptl_absorpt_process_details
;
CrysAlisPro 1.171.38.43f (Rigaku Oxford Diffraction, 2015)
Empirical absorption correction using spherical harmonics,
 implemented in SCALE3 ABSPACK scaling algorithm.
;
_exptl_crystal_colour brown
_exptl_crystal_density_diffrn 1.493
_exptl_crystal_density_meas ?
_exptl_crystal_density_method 'not measured'
_exptl_crystal_description plate
_exptl_crystal_F_000 2300
_exptl_crystal_size_max 0.515
_exptl_crystal_size_mid 0.213
_exptl_crystal_size_min 0.113
_refine_diff_density_max 0.326
_refine_diff_density_min -0.342
_refine_diff_density_rms 0.053
_refine_ls_extinction_method none
_refine_ls_goodness_of_fit_ref 1.087
_refine_ls_hydrogen_treatment constr
_refine_ls_matrix_type full
_refine_ls_number_parameters 648
_refine_ls_number_reflns 8915
_refine_ls_number_restraints 0
_refine_ls_restrained_S_all 1.087
_refine_ls_R_factor_all 0.0558
_refine_ls_R_factor_gt 0.0430
_refine_ls_shift/su_max 0.001
_refine_ls_shift/su_mean 0.000
_refine_ls_structure_factor_coef Fsqd
_refine_ls_weighting_details 'calc w=1/[\s^2^(Fo^2^)+(0.0310P)^2^+4.2997P] where P=(Fo^2^+2Fc^2^)/3'
_refine_ls_weighting_scheme calc
_refine_ls_wR_factor_gt 0.0933
_refine_ls_wR_factor_ref 0.0996
_reflns_number_gt 7321
_reflns_number_total 8915
_reflns_threshold_expression >2sigma(I)
_cod_data_source_file c9dt01652j2.cif
_cod_data_source_block a20160412esh141_ta
_cod_depositor_comments
;
The following automatic conversions were performed:

'_exptl_crystal_density_meas' value 'not measured' was changed to '?'
- the value is perceived as not measured.

Automatic conversion script
Id: cif_fix_values 4973 2017-02-22 13:04:09Z antanas 

 Adding full bibliography for 7700943--7700945.cif.
;
_cod_original_cell_volume 4928.19(18)
_cod_database_code 7700945
_diffrn_radiation_source_type 'SuperNova (Mo) X-ray Source'

loop_
_symmetry_equiv_pos_as_xyz
'x, y, z'
'-x+1/2, y+1/2, -z+1/2'
'-x, -y, -z'
'x-1/2, -y-1/2, z-1/2'

loop_
_atom_site_label
_atom_site_type_symbol
_atom_site_fract_x
_atom_site_fract_y
_atom_site_fract_z
_atom_site_U_iso_or_equiv
_atom_site_adp_type
_atom_site_occupancy
_atom_site_symmetry_multiplicity
_atom_site_calc_flag
_atom_site_refinement_flags
Mn1 Mn 0.52816(3) 0.131049(15) 0.71711(3) 0.03646(12) Uani 1 1 d .
Mn2 Mn 0.40658(3) 0.221083(15) 0.62928(3) 0.02974(11) Uani 1 1 d .
Mn3 Mn 0.31637(3) 0.317477(15) 0.71466(3) 0.03321(12) Uani 1 1 d .
O1 O 0.48809(18) 0.12829(7) 0.84844(16) 0.0503(6) Uani 1 1 d .
C1 C 0.4494(2) 0.09199(12) 0.8961(2) 0.0447(8) Uani 1 1 d .
C2 C 0.4131(3) 0.10109(13) 0.9907(3) 0.0524(9) Uani 1 1 d .
C3 C 0.3681(3) 0.06454(16) 1.0426(3) 0.0680(11) Uani 1 1 d .
H3 H 0.3434 0.0712 1.1038 0.082 Uiso 1 1 calc R
C4 C 0.3594(3) 0.01763(16) 1.0037(4) 0.0785(12) Uani 1 1 d .
H4 H 0.3273 -0.0066 1.0384 0.094 Uiso 1 1 calc R
C5 C 0.3975(3) 0.00729(14) 0.9159(3) 0.0681(11) Uani 1 1 d .
H5 H 0.3942 -0.0244 0.8921 0.082 Uiso 1 1 calc R
C6 C 0.4422(3) 0.04385(12) 0.8599(3) 0.0489(8) Uani 1 1 d .
C7 C 0.4779(3) 0.03065(11) 0.7660(3) 0.0499(8) Uani 1 1 d .
H7 H 0.4763 -0.0023 0.7500 0.060 Uiso 1 1 calc R
N1 N 0.51197(19) 0.05979(9) 0.70154(19) 0.0429(6) Uani 1 1 d .
C8 C 0.5406(3) 0.03977(12) 0.6061(2) 0.0544(9) Uani 1 1 d .
H8A H 0.4802 0.0347 0.5635 0.065 Uiso 1 1 calc R
H8B H 0.5741 0.0086 0.6163 0.065 Uiso 1 1 calc R
C9 C 0.6105(3) 0.07458(12) 0.5584(3) 0.0521(9) Uani 1 1 d .
H9A H 0.6147 0.0661 0.4895 0.063 Uiso 1 1 calc R
H9B H 0.6780 0.0719 0.5898 0.063 Uiso 1 1 calc R
N2 N 0.57346(17) 0.12599(9) 0.56649(18) 0.0368(6) Uani 1 1 d .
C10 C 0.6561(2) 0.16121(12) 0.5462(3) 0.0501(8) Uani 1 1 d .
H10A H 0.7011 0.1477 0.4992 0.060 Uiso 1 1 calc R
H10B H 0.6954 0.1691 0.6063 0.060 Uiso 1 1 calc R
C11 C 0.6022(2) 0.20636(12) 0.5040(2) 0.0430(7) Uani 1 1 d .
H11A H 0.6114 0.2337 0.5486 0.052 Uiso 1 1 calc R
H11B H 0.6281 0.2151 0.4410 0.052 Uiso 1 1 calc R
N3 N 0.49277(17) 0.19226(8) 0.49249(16) 0.0323(5) Uani 1 1 d .
C12 C 0.4959(2) 0.13842(10) 0.4858(2) 0.0346(6) Uani 1 1 d .
H12 H 0.5242 0.1298 0.4230 0.041 Uiso 1 1 calc R
C13 C 0.3946(2) 0.11433(10) 0.4895(2) 0.0345(6) Uani 1 1 d .
C14 C 0.3552(2) 0.08862(10) 0.4075(2) 0.0427(7) Uani 1 1 d .
H14 H 0.3943 0.0847 0.3532 0.051 Uiso 1 1 calc R
C15 C 0.2594(3) 0.06914(11) 0.4063(3) 0.0522(9) Uani 1 1 d .
H15 H 0.2333 0.0523 0.3513 0.063 Uiso 1 1 calc R
C16 C 0.2021(3) 0.07479(12) 0.4878(3) 0.0520(9) Uani 1 1 d .
H16 H 0.1367 0.0622 0.4866 0.062 Uiso 1 1 calc R
C17 C 0.2405(2) 0.09882(11) 0.5709(2) 0.0421(7) Uani 1 1 d .
C18 C 0.3379(2) 0.12006(10) 0.5726(2) 0.0334(6) Uani 1 1 d .
O2 O 0.37399(14) 0.14557(7) 0.65061(13) 0.0338(4) Uani 1 1 d .
C19 C 0.4426(2) 0.21452(11) 0.4031(2) 0.0376(7) Uani 1 1 d .
H19A H 0.4564 0.1947 0.3463 0.045 Uiso 1 1 calc R
H19B H 0.4715 0.2465 0.3932 0.045 Uiso 1 1 calc R
C20 C 0.3285(2) 0.21944(11) 0.4096(2) 0.0397(7) Uani 1 1 d .
H20A H 0.3008 0.2358 0.3510 0.048 Uiso 1 1 calc R
H20B H 0.2987 0.1872 0.4109 0.048 Uiso 1 1 calc R
N4 N 0.29915(16) 0.24681(8) 0.49752(16) 0.0312(5) Uani 1 1 d .
C21 C 0.1927(2) 0.23629(11) 0.5220(2) 0.0391(7) Uani 1 1 d .
H21A H 0.1909 0.2110 0.5716 0.047 Uiso 1 1 calc R
H21B H 0.1528 0.2258 0.4639 0.047 Uiso 1 1 calc R
C22 C 0.1518(2) 0.28422(11) 0.5611(2) 0.0408(7) Uani 1 1 d .
H22A H 0.0979 0.2969 0.5170 0.049 Uiso 1 1 calc R
H22B H 0.1258 0.2797 0.6258 0.049 Uiso 1 1 calc R
N5 N 0.24098(16) 0.31795(8) 0.56598(17) 0.0324(5) Uani 1 1 d .
C23 C 0.3007(2) 0.30020(10) 0.4821(2) 0.0328(6) Uani 1 1 d .
H23 H 0.2617 0.3074 0.4206 0.039 Uiso 1 1 calc R
C24 C 0.4034(2) 0.32239(10) 0.4763(2) 0.0334(6) Uani 1 1 d .
C25 C 0.4286(3) 0.34523(12) 0.3901(2) 0.0478(8) Uani 1 1 d .
H25 H 0.3809 0.3476 0.3374 0.057 Uiso 1 1 calc R
C26 C 0.5240(3) 0.36439(15) 0.3825(3) 0.0685(11) Uani 1 1 d .
H26 H 0.5413 0.3791 0.3242 0.082 Uiso 1 1 calc R
C27 C 0.5942(3) 0.36187(15) 0.4613(3) 0.0679(11) Uani 1 1 d .
H27 H 0.6587 0.3749 0.4558 0.081 Uiso 1 1 calc R
C28 C 0.5693(2) 0.34025(12) 0.5478(2) 0.0466(8) Uani 1 1 d .
C29 C 0.4736(2) 0.31921(10) 0.5571(2) 0.0326(6) Uani 1 1 d .
O3 O 0.44867(14) 0.29669(7) 0.63915(13) 0.0323(4) Uani 1 1 d .
C30 C 0.2085(2) 0.36977(10) 0.5504(2) 0.0414(7) Uani 1 1 d .
H30A H 0.1472 0.3758 0.5847 0.050 Uiso 1 1 calc R
H30B H 0.1936 0.3755 0.4808 0.050 Uiso 1 1 calc R
C31 C 0.2911(2) 0.40408(11) 0.5881(2) 0.0445(8) Uani 1 1 d .
H31A H 0.3475 0.4032 0.5453 0.053 Uiso 1 1 calc R
H31B H 0.2654 0.4371 0.5894 0.053 Uiso 1 1 calc R
N6 N 0.32532(18) 0.38861(8) 0.68850(18) 0.0376(6) Uani 1 1 d .
C32 C 0.3434(2) 0.42102(11) 0.7551(2) 0.0469(8) Uani 1 1 d .
H32 H 0.3368 0.4533 0.7355 0.056 Uiso 1 1 calc R
C33 C 0.3728(2) 0.41260(11) 0.8563(2) 0.0455(8) Uani 1 1 d .
C34 C 0.3804(3) 0.45313(13) 0.9200(3) 0.0636(10) Uani 1 1 d .
H34 H 0.3682 0.4842 0.8948 0.076 Uiso 1 1 calc R
C35 C 0.4051(3) 0.44745(13) 1.0174(3) 0.0666(11) Uani 1 1 d .
H35 H 0.4087 0.4744 1.0587 0.080 Uiso 1 1 calc R
C36 C 0.4250(3) 0.40112(13) 1.0554(3) 0.0553(9) Uani 1 1 d .
H36 H 0.4423 0.3974 1.1221 0.066 Uiso 1 1 calc R
C37 C 0.4193(2) 0.36092(12) 0.9954(2) 0.0444(8) Uani 1 1 d .
C38 C 0.3919(2) 0.36548(11) 0.8936(2) 0.0399(7) Uani 1 1 d .
O4 O 0.38647(17) 0.32594(7) 0.83913(15) 0.0474(5) Uani 1 1 d .
O1M O 0.4277(2) 0.14777(10) 1.02293(19) 0.0671(7) Uani 1 1 d .
C1M C 0.3962(3) 0.15941(19) 1.1177(3) 0.0920(16) Uani 1 1 d .
H1M1 H 0.3242 0.1546 1.1195 0.138 Uiso 1 1 calc R
H1M2 H 0.4123 0.1928 1.1323 0.138 Uiso 1 1 calc R
H1M3 H 0.4305 0.1387 1.1655 0.138 Uiso 1 1 calc R
O2M O 0.17975(16) 0.10310(9) 0.64972(18) 0.0561(6) Uani 1 1 d .
C2M C 0.2202(3) 0.07998(15) 0.7364(3) 0.0689(11) Uani 1 1 d .
H2M1 H 0.2581 0.0517 0.7188 0.103 Uiso 1 1 calc R
H2M2 H 0.1658 0.0704 0.7763 0.103 Uiso 1 1 calc R
H2M3 H 0.2641 0.1022 0.7727 0.103 Uiso 1 1 calc R
O3M O 0.64212(17) 0.33665(10) 0.62464(18) 0.0629(7) Uani 1 1 d .
C3M C 0.6202(3) 0.36281(16) 0.7112(3) 0.0797(13) Uani 1 1 d .
H3M1 H 0.6109 0.3966 0.6954 0.120 Uiso 1 1 calc R
H3M2 H 0.6756 0.3593 0.7593 0.120 Uiso 1 1 calc R
H3M3 H 0.5593 0.3502 0.7372 0.120 Uiso 1 1 calc R
O4M O 0.4377(2) 0.31440(8) 1.02667(17) 0.0602(7) Uani 1 1 d .
C4M C 0.4587(4) 0.30815(15) 1.1286(3) 0.0765(12) Uani 1 1 d .
H4M1 H 0.5194 0.3256 1.1485 0.115 Uiso 1 1 calc R
H4M2 H 0.4680 0.2742 1.1429 0.115 Uiso 1 1 calc R
H4M3 H 0.4031 0.3204 1.1639 0.115 Uiso 1 1 calc R
O1B O 0.53473(14) 0.19890(7) 0.71578(14) 0.0364(5) Uani 1 1 d .
C1B C 0.5785(3) 0.22727(13) 0.7928(3) 0.0731(13) Uani 1 1 d .
H1B1 H 0.5433 0.2215 0.8517 0.110 Uiso 1 1 calc R
H1B2 H 0.5733 0.2611 0.7755 0.110 Uiso 1 1 calc R
H1B3 H 0.6486 0.2186 0.8039 0.110 Uiso 1 1 calc R
O2B O 0.30264(14) 0.25009(7) 0.72797(14) 0.0359(4) Uani 1 1 d .
C2B C 0.2721(3) 0.22626(12) 0.8136(3) 0.0707(12) Uani 1 1 d .
H2B1 H 0.2962 0.2442 0.8708 0.106 Uiso 1 1 calc R
H2B2 H 0.2999 0.1940 0.8163 0.106 Uiso 1 1 calc R
H2B3 H 0.1994 0.2244 0.8120 0.106 Uiso 1 1 calc R
N1T N 0.6904(2) 0.12206(12) 0.7642(2) 0.0625(9) Uani 1 1 d .
N2T N 0.7267(2) 0.08418(14) 0.7833(2) 0.0677(9) Uani 1 1 d .
N3T N 0.7628(4) 0.04691(18) 0.8004(4) 0.139(2) Uani 1 1 d .
N4T N 0.1642(2) 0.33415(10) 0.7718(2) 0.0505(7) Uani 1 1 d .
N5T N 0.1308(2) 0.37404(11) 0.77412(19) 0.0490(7) Uani 1 1 d .
N6T N 0.0975(3) 0.41313(12) 0.7769(3) 0.0764(10) Uani 1 1 d .
O1S O 0.5335(7) 0.5024(4) 0.6947(10) 0.323(6) Uani 1 1 d .
H1S H 0.5933 0.5045 0.7141 0.484 Uiso 1 1 calc R
C1S C 0.527(2) 0.4959(8) 0.5970(12) 0.53(2) Uani 1 1 d .
H1S1 H 0.5603 0.5225 0.5658 0.799 Uiso 1 1 calc R
H1S2 H 0.4575 0.4946 0.5740 0.799 Uiso 1 1 calc R
H1S3 H 0.5604 0.4659 0.5812 0.799 Uiso 1 1 calc R

loop_
_atom_site_aniso_label
_atom_site_aniso_U_11
_atom_site_aniso_U_22
_atom_site_aniso_U_33
_atom_site_aniso_U_23
_atom_site_aniso_U_13
_atom_site_aniso_U_12
Mn1 0.0430(3) 0.0328(2) 0.0327(2) -0.00283(19) -0.00557(19) 0.00506(19)
Mn2 0.0310(2) 0.0329(2) 0.0250(2) -0.00327(17) -0.00104(17) 0.00415(17)
Mn3 0.0416(3) 0.0298(2) 0.0286(2) -0.00151(18) 0.00556(18) 0.00395(18)
O1 0.0760(16) 0.0379(12) 0.0367(12) -0.0001(10) 0.0003(11) -0.0016(11)
C1 0.0425(18) 0.0477(19) 0.0430(19) 0.0022(15) -0.0061(14) 0.0005(14)
C2 0.049(2) 0.063(2) 0.045(2) -0.0021(17) -0.0023(16) -0.0043(17)
C3 0.063(2) 0.090(3) 0.053(2) 0.003(2) 0.0112(19) -0.014(2)
C4 0.084(3) 0.072(3) 0.080(3) 0.009(2) 0.011(2) -0.024(2)
C5 0.077(3) 0.052(2) 0.075(3) 0.003(2) 0.003(2) -0.0126(19)
C6 0.051(2) 0.0434(18) 0.052(2) 0.0049(16) -0.0034(16) -0.0015(15)
C7 0.058(2) 0.0317(17) 0.058(2) -0.0013(16) -0.0108(17) 0.0034(15)
N1 0.0503(16) 0.0338(14) 0.0434(15) -0.0044(12) -0.0096(12) 0.0075(12)
C8 0.076(2) 0.0374(18) 0.049(2) -0.0103(15) -0.0025(18) 0.0188(17)
C9 0.055(2) 0.055(2) 0.046(2) -0.0109(16) -0.0011(16) 0.0257(17)
N2 0.0311(13) 0.0413(14) 0.0382(14) -0.0051(11) 0.0014(10) 0.0098(10)
C10 0.0305(17) 0.069(2) 0.051(2) -0.0037(17) 0.0058(14) 0.0030(15)
C11 0.0316(16) 0.0541(19) 0.0439(18) -0.0040(15) 0.0081(13) -0.0049(14)
N3 0.0319(13) 0.0377(13) 0.0272(12) -0.0034(10) 0.0021(10) 0.0034(10)
C12 0.0361(16) 0.0407(16) 0.0266(15) -0.0065(12) 0.0000(12) 0.0075(12)
C13 0.0380(16) 0.0311(14) 0.0338(16) -0.0046(12) -0.0024(12) 0.0052(12)
C14 0.057(2) 0.0358(16) 0.0346(17) -0.0071(13) -0.0064(14) 0.0053(14)
C15 0.065(2) 0.0380(18) 0.051(2) -0.0066(15) -0.0218(18) -0.0043(16)
C16 0.0448(19) 0.0466(19) 0.063(2) -0.0011(17) -0.0113(17) -0.0097(15)
C17 0.0357(17) 0.0398(17) 0.0504(19) -0.0009(15) -0.0019(14) 0.0009(13)
C18 0.0352(16) 0.0292(14) 0.0353(16) -0.0032(12) -0.0036(12) 0.0046(12)
O2 0.0371(11) 0.0337(10) 0.0303(10) -0.0070(8) -0.0006(8) 0.0000(8)
C19 0.0473(18) 0.0435(17) 0.0223(14) -0.0024(12) 0.0051(12) 0.0083(13)
C20 0.0472(18) 0.0440(17) 0.0268(15) -0.0045(13) -0.0091(13) 0.0080(14)
N4 0.0290(12) 0.0360(13) 0.0284(12) -0.0031(10) -0.0006(10) 0.0017(10)
C21 0.0315(16) 0.0431(17) 0.0422(17) 0.0039(14) -0.0039(13) -0.0021(13)
C22 0.0270(15) 0.0533(19) 0.0422(18) 0.0001(15) 0.0024(13) -0.0004(13)
N5 0.0281(12) 0.0364(13) 0.0329(13) 0.0020(10) 0.0030(10) 0.0044(10)
C23 0.0333(15) 0.0395(16) 0.0253(14) 0.0002(12) -0.0020(12) 0.0050(12)
C24 0.0355(16) 0.0361(15) 0.0287(15) -0.0012(12) 0.0039(12) 0.0017(12)
C25 0.051(2) 0.057(2) 0.0347(17) 0.0041(15) 0.0015(14) -0.0050(16)
C26 0.070(3) 0.092(3) 0.045(2) 0.017(2) 0.0096(19) -0.029(2)
C27 0.049(2) 0.094(3) 0.062(2) 0.011(2) 0.0099(18) -0.031(2)
C28 0.0359(17) 0.056(2) 0.047(2) -0.0028(16) -0.0011(14) -0.0078(15)
C29 0.0342(16) 0.0317(15) 0.0321(15) -0.0029(12) 0.0043(12) 0.0015(12)
O3 0.0336(10) 0.0365(10) 0.0266(10) -0.0011(8) 0.0004(8) 0.0012(8)
C30 0.0464(18) 0.0414(17) 0.0364(17) 0.0069(14) 0.0022(14) 0.0153(14)
C31 0.057(2) 0.0358(16) 0.0408(18) 0.0068(14) 0.0066(15) 0.0069(14)
N6 0.0447(15) 0.0332(13) 0.0356(14) 0.0009(11) 0.0072(11) 0.0046(11)
C32 0.060(2) 0.0316(16) 0.050(2) -0.0028(15) 0.0097(16) 0.0004(14)
C33 0.054(2) 0.0381(17) 0.0448(19) -0.0082(14) 0.0026(15) -0.0009(14)
C34 0.086(3) 0.0401(19) 0.063(2) -0.0124(18) -0.009(2) -0.0012(18)
C35 0.085(3) 0.051(2) 0.063(3) -0.0256(19) -0.008(2) 0.0000(19)
C36 0.060(2) 0.062(2) 0.044(2) -0.0165(17) -0.0056(16) 0.0025(17)
C37 0.0414(18) 0.0488(19) 0.0428(19) -0.0087(15) 0.0010(14) 0.0010(14)
C38 0.0400(17) 0.0393(17) 0.0408(18) -0.0089(14) 0.0055(13) -0.0003(13)
O4 0.0707(15) 0.0355(11) 0.0352(12) -0.0076(9) -0.0024(11) 0.0088(10)
O1M 0.0779(18) 0.0725(17) 0.0521(16) -0.0185(13) 0.0138(13) -0.0133(14)
C1M 0.077(3) 0.120(4) 0.082(3) -0.046(3) 0.031(2) -0.028(3)
O2M 0.0350(12) 0.0695(16) 0.0644(16) 0.0021(13) 0.0072(11) 0.0015(11)
C2M 0.066(3) 0.083(3) 0.059(2) 0.008(2) 0.015(2) 0.001(2)
O3M 0.0398(13) 0.0894(19) 0.0581(16) -0.0057(14) -0.0093(11) -0.0128(12)
C3M 0.075(3) 0.094(3) 0.067(3) -0.018(2) -0.022(2) -0.018(2)
O4M 0.0846(18) 0.0555(15) 0.0394(13) -0.0043(11) -0.0066(12) 0.0085(13)
C4M 0.107(3) 0.073(3) 0.048(2) 0.001(2) -0.008(2) 0.018(2)
O1B 0.0412(11) 0.0338(10) 0.0326(11) -0.0043(9) -0.0125(9) 0.0013(8)
C1B 0.097(3) 0.049(2) 0.068(3) -0.0085(19) -0.047(2) -0.001(2)
O2B 0.0452(12) 0.0305(10) 0.0327(11) 0.0004(8) 0.0094(9) 0.0043(8)
C2B 0.116(3) 0.042(2) 0.059(2) 0.0096(18) 0.047(2) 0.010(2)
N1T 0.0522(19) 0.066(2) 0.067(2) -0.0025(16) -0.0220(16) 0.0109(15)
N2T 0.054(2) 0.083(2) 0.064(2) 0.0140(19) -0.0126(16) 0.0112(18)
N3T 0.106(4) 0.109(4) 0.198(6) 0.057(4) -0.019(4) 0.040(3)
N4T 0.0592(18) 0.0427(16) 0.0515(18) 0.0032(13) 0.0227(14) 0.0075(13)
N5T 0.0549(18) 0.0556(19) 0.0384(16) 0.0058(13) 0.0209(13) 0.0056(14)
N6T 0.092(3) 0.059(2) 0.082(3) 0.0164(18) 0.044(2) 0.0312(18)
O1S 0.213(8) 0.239(9) 0.53(2) 0.054(12) 0.097(10) -0.079(7)
C1S 1.02(6) 0.28(2) 0.29(2) -0.073(19) -0.08(3) -0.18(3)

loop_
_atom_type_symbol
_atom_type_description
_atom_type_scat_dispersion_real
_atom_type_scat_dispersion_imag
_atom_type_scat_source
C C 0.0033 0.0016 'International Tables Vol C Tables 4.2.6.8 and 6.1.1.4'
H H 0.0000 0.0000 'International Tables Vol C Tables 4.2.6.8 and 6.1.1.4'
Mn Mn 0.3368 0.7283 'International Tables Vol C Tables 4.2.6.8 and 6.1.1.4'
N N 0.0061 0.0033 'International Tables Vol C Tables 4.2.6.8 and 6.1.1.4'
O O 0.0106 0.0060 'International Tables Vol C Tables 4.2.6.8 and 6.1.1.4'

loop_
_geom_angle_atom_site_label_1
_geom_angle_atom_site_label_2
_geom_angle_atom_site_label_3
_geom_angle
O1B Mn1 O1 93.71(9)
O1B Mn1 N1 172.59(9)
O1 Mn1 N1 91.57(10)
O1B Mn1 N2 92.27(9)
O1 Mn1 N2 174.02(9)
N1 Mn1 N2 82.48(10)
O1B Mn1 N1T 93.99(10)
O1 Mn1 N1T 92.11(11)
N1 Mn1 N1T 91.01(11)
N2 Mn1 N1T 87.44(11)
O1B Mn1 O2 81.86(7)
O1 Mn1 O2 95.50(9)
N1 Mn1 O2 92.46(8)
N2 Mn1 O2 85.37(8)
N1T Mn1 O2 171.54(10)
O1B Mn1 Mn2 40.06(5)
O1 Mn1 Mn2 103.14(7)
N1 Mn1 Mn2 133.36(7)
N2 Mn1 Mn2 81.52(6)
N1T Mn1 Mn2 131.46(9)
O2 Mn1 Mn2 42.81(5)
O1B Mn2 O2B 106.42(8)
O1B Mn2 O2 78.71(7)
O2B Mn2 O2 97.86(7)
O1B Mn2 O3 92.74(7)
O2B Mn2 O3 76.80(7)
O2 Mn2 O3 168.34(7)
O1B Mn2 N4 163.05(8)
O2B Mn2 N4 89.17(8)
O2 Mn2 N4 106.22(7)
O3 Mn2 N4 84.24(7)
O1B Mn2 N3 86.39(8)
O2B Mn2 N3 167.17(8)
O2 Mn2 N3 83.73(8)
O3 Mn2 N3 103.81(8)
N4 Mn2 N3 78.20(8)
O1B Mn2 Mn1 34.93(5)
O2B Mn2 Mn1 112.82(5)
O2 Mn2 Mn1 44.72(5)
O3 Mn2 Mn1 127.59(5)
N4 Mn2 Mn1 143.64(6)
N3 Mn2 Mn1 77.24(6)
O1B Mn2 Mn3 110.27(5)
O2B Mn2 Mn3 35.17(5)
O2 Mn2 Mn3 132.99(5)
O3 Mn2 Mn3 42.87(5)
N4 Mn2 Mn3 78.61(6)
N3 Mn2 Mn3 141.02(6)
Mn1 Mn2 Mn3 135.671(17)
O2B Mn3 O4 94.59(8)
O2B Mn3 N6 174.92(9)
O4 Mn3 N6 90.48(9)
O2B Mn3 O3 82.44(8)
O4 Mn3 O3 95.12(9)
N6 Mn3 O3 96.78(9)
O2B Mn3 N5 93.05(8)
O4 Mn3 N5 172.20(9)
N6 Mn3 N5 81.87(9)
O3 Mn3 N5 84.34(8)
O2B Mn3 N4T 94.34(9)
O4 Mn3 N4T 93.91(10)
N6 Mn3 N4T 85.64(10)
O3 Mn3 N4T 170.62(9)
N5 Mn3 N4T 87.05(10)
O2B Mn3 Mn2 40.88(6)
O4 Mn3 Mn2 104.83(6)
N6 Mn3 Mn2 137.06(7)
O3 Mn3 Mn2 42.95(5)
N5 Mn3 Mn2 80.08(6)
N4T Mn3 Mn2 131.57(7)
C1 O1 Mn1 129.4(2)
O1 C1 C6 124.2(3)
O1 C1 C2 118.3(3)
C6 C1 C2 117.5(3)
O1M C2 C3 125.2(3)
O1M C2 C1 114.1(3)
C3 C2 C1 120.7(3)
C2 C3 C4 120.5(4)
C2 C3 H3 119.7
C4 C3 H3 119.7
C5 C4 C3 120.1(4)
C5 C4 H4 119.9
C3 C4 H4 119.9
C4 C5 C6 121.0(4)
C4 C5 H5 119.5
C6 C5 H5 119.5
C5 C6 C1 120.1(3)
C5 C6 C7 118.0(3)
C1 C6 C7 121.9(3)
N1 C7 C6 126.4(3)
N1 C7 H7 116.8
C6 C7 H7 116.8
C7 N1 C8 118.8(3)
C7 N1 Mn1 125.6(2)
C8 N1 Mn1 115.5(2)
N1 C8 C9 109.5(3)
N1 C8 H8A 109.8
C9 C8 H8A 109.8
N1 C8 H8B 109.8
C9 C8 H8B 109.8
H8A C8 H8B 108.2
C8 C9 N2 111.0(3)
C8 C9 H9A 109.4
N2 C9 H9A 109.4
C8 C9 H9B 109.4
N2 C9 H9B 109.4
H9A C9 H9B 108.0
C10 N2 C12 101.2(2)
C10 N2 C9 110.6(2)
C12 N2 C9 111.9(2)
C10 N2 Mn1 111.93(18)
C12 N2 Mn1 117.70(17)
C9 N2 Mn1 103.72(19)
N2 C10 C11 105.4(2)
N2 C10 H10A 110.7
C11 C10 H10A 110.7
N2 C10 H10B 110.7
C11 C10 H10B 110.7
H10A C10 H10B 108.8
N3 C11 C10 104.9(2)
N3 C11 H11A 110.8
C10 C11 H11A 110.8
N3 C11 H11B 110.8
C10 C11 H11B 110.8
H11A C11 H11B 108.9
C12 N3 C19 111.9(2)
C12 N3 C11 103.6(2)
C19 N3 C11 111.4(2)
C12 N3 Mn2 113.44(17)
C19 N3 Mn2 107.07(16)
C11 N3 Mn2 109.42(17)
N3 C12 C13 114.3(2)
N3 C12 N2 101.7(2)
C13 C12 N2 116.8(2)
N3 C12 H12 107.8
C13 C12 H12 107.8
N2 C12 H12 107.8
C14 C13 C18 120.7(3)
C14 C13 C12 119.5(3)
C18 C13 C12 119.7(2)
C15 C14 C13 120.7(3)
C15 C14 H14 119.7
C13 C14 H14 119.7
C14 C15 C16 119.3(3)
C14 C15 H15 120.4
C16 C15 H15 120.4
C17 C16 C15 121.1(3)
C17 C16 H16 119.4
C15 C16 H16 119.4
O2M C17 C16 118.3(3)
O2M C17 C18 121.3(3)
C16 C17 C18 120.3(3)
O2 C18 C13 121.2(3)
O2 C18 C17 121.0(3)
C13 C18 C17 117.8(3)
C18 O2 Mn2 117.74(17)
C18 O2 Mn1 120.59(16)
Mn2 O2 Mn1 92.47(7)
N3 C19 C20 112.9(2)
N3 C19 H19A 109.0
C20 C19 H19A 109.0
N3 C19 H19B 109.0
C20 C19 H19B 109.0
H19A C19 H19B 107.8
N4 C20 C19 113.3(2)
N4 C20 H20A 108.9
C19 C20 H20A 108.9
N4 C20 H20B 108.9
C19 C20 H20B 108.9
H20A C20 H20B 107.7
C20 N4 C23 112.5(2)
C20 N4 C21 111.9(2)
C23 N4 C21 104.1(2)
C20 N4 Mn2 106.96(15)
C23 N4 Mn2 113.31(15)
C21 N4 Mn2 108.10(17)
N4 C21 C22 105.3(2)
N4 C21 H21A 110.7
C22 C21 H21A 110.7
N4 C21 H21B 110.7
C22 C21 H21B 110.7
H21A C21 H21B 108.8
N5 C22 C21 105.0(2)
N5 C22 H22A 110.8
C21 C22 H22A 110.8
N5 C22 H22B 110.8
C21 C22 H22B 110.8
H22A C22 H22B 108.8
C22 N5 C30 111.4(2)
C22 N5 C23 102.0(2)
C30 N5 C23 111.0(2)
C22 N5 Mn3 110.63(17)
C30 N5 Mn3 104.28(16)
C23 N5 Mn3 117.72(16)
N4 C23 C24 115.6(2)
N4 C23 N5 101.7(2)
C24 C23 N5 115.0(2)
N4 C23 H23 108.1
C24 C23 H23 108.1
N5 C23 H23 108.1
C25 C24 C29 120.9(3)
C25 C24 C23 119.3(3)
C29 C24 C23 119.8(2)
C26 C25 C24 119.9(3)
C26 C25 H25 120.0
C24 C25 H25 120.0
C25 C26 C27 120.2(3)
C25 C26 H26 119.9
C27 C26 H26 119.9
C28 C27 C26 120.4(3)
C28 C27 H27 119.8
C26 C27 H27 119.8
C27 C28 O3M 119.3(3)
C27 C28 C29 120.9(3)
O3M C28 C29 119.7(3)
O3 C29 C24 120.3(2)
O3 C29 C28 122.1(3)
C24 C29 C28 117.7(3)
C29 O3 Mn3 121.30(16)
C29 O3 Mn2 118.05(16)
Mn3 O3 Mn2 94.18(7)
N5 C30 C31 110.5(2)
N5 C30 H30A 109.6
C31 C30 H30A 109.6
N5 C30 H30B 109.6
C31 C30 H30B 109.6
H30A C30 H30B 108.1
N6 C31 C30 108.3(2)
N6 C31 H31A 110.0
C30 C31 H31A 110.0
N6 C31 H31B 110.0
C30 C31 H31B 110.0
H31A C31 H31B 108.4
C32 N6 C31 119.3(3)
C32 N6 Mn3 124.4(2)
C31 N6 Mn3 115.43(18)
N6 C32 C33 126.8(3)
N6 C32 H32 116.6
C33 C32 H32 116.6
C38 C33 C34 119.9(3)
C38 C33 C32 122.0(3)
C34 C33 C32 118.0(3)
C35 C34 C33 120.9(3)
C35 C34 H34 119.5
C33 C34 H34 119.5
C34 C35 C36 119.9(3)
C34 C35 H35 120.1
C36 C35 H35 120.1
C37 C36 C35 120.7(3)
C37 C36 H36 119.6
C35 C36 H36 119.6
O4M C37 C36 124.4(3)
O4M C37 C38 114.8(3)
C36 C37 C38 120.8(3)
O4 C38 C33 123.6(3)
O4 C38 C37 118.7(3)
C33 C38 C37 117.7(3)
C38 O4 Mn3 127.80(19)
C2 O1M C1M 117.5(3)
O1M C1M H1M1 109.5
O1M C1M H1M2 109.5
H1M1 C1M H1M2 109.5
O1M C1M H1M3 109.5
H1M1 C1M H1M3 109.5
H1M2 C1M H1M3 109.5
C17 O2M C2M 113.6(3)
O2M C2M H2M1 109.5
O2M C2M H2M2 109.5
H2M1 C2M H2M2 109.5
O2M C2M H2M3 109.5
H2M1 C2M H2M3 109.5
H2M2 C2M H2M3 109.5
C28 O3M C3M 115.2(3)
O3M C3M H3M1 109.5
O3M C3M H3M2 109.5
H3M1 C3M H3M2 109.5
O3M C3M H3M3 109.5
H3M1 C3M H3M3 109.5
H3M2 C3M H3M3 109.5
C37 O4M C4M 116.3(3)
O4M C4M H4M1 109.5
O4M C4M H4M2 109.5
H4M1 C4M H4M2 109.5
O4M C4M H4M3 109.5
H4M1 C4M H4M3 109.5
H4M2 C4M H4M3 109.5
C1B O1B Mn1 124.36(19)
C1B O1B Mn2 122.93(19)
Mn1 O1B Mn2 105.02(8)
O1B C1B H1B1 109.5
O1B C1B H1B2 109.5
H1B1 C1B H1B2 109.5
O1B C1B H1B3 109.5
H1B1 C1B H1B3 109.5
H1B2 C1B H1B3 109.5
C2B O2B Mn3 124.86(19)
C2B O2B Mn2 124.68(19)
Mn3 O2B Mn2 103.95(9)
O2B C2B H2B1 109.5
O2B C2B H2B2 109.5
H2B1 C2B H2B2 109.5
O2B C2B H2B3 109.5
H2B1 C2B H2B3 109.5
H2B2 C2B H2B3 109.5
N2T N1T Mn1 122.8(3)
N3T N2T N1T 178.8(5)
N5T N4T Mn3 122.8(2)
N6T N5T N4T 179.5(4)
C1S O1S H1S 109.5
O1S C1S H1S1 109.5
O1S C1S H1S2 109.5
H1S1 C1S H1S2 109.5
O1S C1S H1S3 109.5
H1S1 C1S H1S3 109.5
H1S2 C1S H1S3 109.5

loop_
_geom_bond_atom_site_label_1
_geom_bond_atom_site_label_2
_geom_bond_distance
Mn1 O1B 1.8671(19)
Mn1 O1 1.892(2)
Mn1 N1 1.980(2)
Mn1 N2 2.170(2)
Mn1 N1T 2.216(3)
Mn1 O2 2.2184(18)
Mn1 Mn2 3.1498(6)
Mn2 O1B 2.0987(18)
Mn2 O2B 2.1254(19)
Mn2 O2 2.1424(19)
Mn2 O3 2.1533(19)
Mn2 N4 2.335(2)
Mn2 N3 2.369(2)
Mn2 Mn3 3.1518(6)
Mn3 O2B 1.8706(19)
Mn3 O4 1.900(2)
Mn3 N6 1.992(2)
Mn3 O3 2.1500(19)
Mn3 N5 2.206(2)
Mn3 N4T 2.239(3)
O1 C1 1.308(4)
C1 C6 1.413(4)
C1 C2 1.420(5)
C2 O1M 1.366(4)
C2 C3 1.380(5)
C3 C4 1.396(6)
C3 H3 0.9300
C4 C5 1.351(6)
C4 H4 0.9300
C5 C6 1.410(5)
C5 H5 0.9300
C6 C7 1.432(5)
C7 N1 1.286(4)
C7 H7 0.9300
N1 C8 1.478(4)
C8 C9 1.501(5)
C8 H8A 0.9700
C8 H8B 0.9700
C9 N2 1.501(4)
C9 H9A 0.9700
C9 H9B 0.9700
N2 C10 1.495(4)
N2 C12 1.500(3)
C10 C11 1.527(4)
C10 H10A 0.9700
C10 H10B 0.9700
C11 N3 1.495(4)
C11 H11A 0.9700
C11 H11B 0.9700
N3 C12 1.483(3)
N3 C19 1.486(3)
C12 C13 1.495(4)
C12 H12 0.9800
C13 C14 1.397(4)
C13 C18 1.397(4)
C14 C15 1.372(5)
C14 H14 0.9300
C15 C16 1.383(5)
C15 H15 0.9300
C16 C17 1.382(4)
C16 H16 0.9300
C17 O2M 1.379(4)
C17 C18 1.410(4)
C18 O2 1.339(3)
C19 C20 1.519(4)
C19 H19A 0.9700
C19 H19B 0.9700
C20 N4 1.482(3)
C20 H20A 0.9700
C20 H20B 0.9700
N4 C23 1.483(3)
N4 C21 1.490(4)
C21 C22 1.529(4)
C21 H21A 0.9700
C21 H21B 0.9700
C22 N5 1.497(4)
C22 H22A 0.9700
C22 H22B 0.9700
N5 C30 1.499(3)
N5 C23 1.502(3)
C23 C24 1.492(4)
C23 H23 0.9800
C24 C25 1.387(4)
C24 C29 1.401(4)
C25 C26 1.374(5)
C25 H25 0.9300
C26 C27 1.381(5)
C26 H26 0.9300
C27 C28 1.374(5)
C27 H27 0.9300
C28 O3M 1.385(4)
C28 C29 1.402(4)
C29 O3 1.333(3)
C30 C31 1.511(4)
C30 H30A 0.9700
C30 H30B 0.9700
C31 N6 1.477(4)
C31 H31A 0.9700
C31 H31B 0.9700
N6 C32 1.284(4)
C32 C33 1.429(4)
C32 H32 0.9300
C33 C38 1.409(4)
C33 C34 1.412(4)
C34 C35 1.357(5)
C34 H34 0.9300
C35 C36 1.394(5)
C35 H35 0.9300
C36 C37 1.374(4)
C36 H36 0.9300
C37 O4M 1.365(4)
C37 C38 1.417(4)
C38 O4 1.316(3)
O1M C1M 1.412(5)
C1M H1M1 0.9600
C1M H1M2 0.9600
C1M H1M3 0.9600
O2M C2M 1.418(4)
C2M H2M1 0.9600
C2M H2M2 0.9600
C2M H2M3 0.9600
O3M C3M 1.422(5)
C3M H3M1 0.9600
C3M H3M2 0.9600
C3M H3M3 0.9600
O4M C4M 1.411(4)
C4M H4M1 0.9600
C4M H4M2 0.9600
C4M H4M3 0.9600
O1B C1B 1.405(4)
C1B H1B1 0.9600
C1B H1B2 0.9600
C1B H1B3 0.9600
O2B C2B 1.414(4)
C2B H2B1 0.9600
C2B H2B2 0.9600
C2B H2B3 0.9600
N1T N2T 1.170(4)
N2T N3T 1.148(5)
N4T N5T 1.183(4)
N5T N6T 1.162(4)
O1S C1S 1.340(18)
O1S H1S 0.8200
C1S H1S1 0.9600
C1S H1S2 0.9600
C1S H1S3 0.9600

loop_
_geom_hbond_atom_site_label_D
_geom_hbond_atom_site_label_H
_geom_hbond_atom_site_label_A
_geom_hbond_distance_DH
_geom_hbond_distance_HA
_geom_hbond_distance_DA
_geom_hbond_angle_DHA
_geom_hbond_site_symmetry_A
O1S H1S N3T 0.82 2.25 2.951(9) 144.2 2_656
